data_7114882
loop_
_publ_author_name
'Dove, Andrew P.'
'Gibson, Vernon C.'
'Marshall, Edward L.'
'White, Andrew J. P.'
'Williams, David J.'

_publ_section_title
;
 A well defined tin(ii) initiator for the living polymerisation of lactide
;
_journal_issue 3
_journal_name_full 'Chemical Communications'
_journal_page_first 283
_journal_paper_doi 10.1039/b008770j
_journal_year 2001
_chemical_formula_sum 'C32 H48 N2 O Sn'
_chemical_formula_weight 595.41
_chemical_name_systematic
; 
? 
;
_space_group_IT_number 14
_symmetry_cell_setting monoclinic
_symmetry_space_group_name_Hall '-P 2yn'
_symmetry_space_group_name_H-M 'P 1 21/n 1'
_atom_sites_solution_hydrogens geom
_atom_sites_solution_primary direct
_atom_sites_solution_secondary difmap
_audit_creation_method SHELXL
_cell_angle_alpha 90.00
_cell_angle_beta 107.424(13)
_cell_angle_gamma 90.00
_cell_formula_units_Z 4
_cell_length_a 13.2052(15)
_cell_length_b 16.680(2)
_cell_length_c 15.5267(15)
_cell_measurement_reflns_used 20
_cell_measurement_temperature 293(2)
_cell_measurement_theta_max 12.54
_cell_measurement_theta_min 5.06
_cell_volume 3263.0(7)
_computing_cell_refinement 'Siemens XSCANS'
_computing_data_collection 'Siemens XSCANS'
_computing_data_reduction 'Siemens SHELXTL'
_computing_molecular_graphics 'Siemens SHELXTL'
_computing_publication_material 'Siemens SHELXTL'
_computing_structure_refinement 'SHELXL-93 (Sheldrick, 1993)'
_computing_structure_solution 'SHELXS-86 (Sheldrick, 1990)'
_diffrn_ambient_temperature 293(2)
_diffrn_measurement_device 'Siemens P4'
_diffrn_measurement_method '\w scans'
_diffrn_radiation_monochromator graphite
_diffrn_radiation_source 'fine-focus sealed tube'
_diffrn_radiation_type MoK\a
_diffrn_radiation_wavelength 0.71073
_diffrn_reflns_av_R_equivalents 0.0740
_diffrn_reflns_av_sigmaI/netI 0.0631
_diffrn_reflns_limit_h_max 15
_diffrn_reflns_limit_h_min 0
_diffrn_reflns_limit_k_max 19
_diffrn_reflns_limit_k_min 0
_diffrn_reflns_limit_l_max 17
_diffrn_reflns_limit_l_min -18
_diffrn_reflns_number 6008
_diffrn_reflns_theta_max 25.00
_diffrn_reflns_theta_min 1.78
_diffrn_standards_decay_% 25.48
_diffrn_standards_interval_count 97
_diffrn_standards_number 3
_exptl_absorpt_coefficient_mu 0.807
_exptl_absorpt_correction_type none
_exptl_crystal_colour Yellow
_exptl_crystal_density_diffrn 1.212
_exptl_crystal_description blocks
_exptl_crystal_F_000 1248
_exptl_crystal_size_max 1.00
_exptl_crystal_size_mid 0.83
_exptl_crystal_size_min 0.67
_refine_diff_density_max 0.672
_refine_diff_density_min -0.583
_refine_diff_density_rms 0.071
_refine_ls_extinction_coef 0.0017(4)
_refine_ls_extinction_expression Fc^*^=kFc[1+0.001xFc^2^\l^3^/sin(2\q)]^-1/4^
_refine_ls_extinction_method SHELXL
_refine_ls_goodness_of_fit_all 1.022
_refine_ls_goodness_of_fit_obs 1.089
_refine_ls_matrix_type full
_refine_ls_number_parameters 326
_refine_ls_number_reflns 5242
_refine_ls_number_restraints 0
_refine_ls_restrained_S_all 1.051
_refine_ls_restrained_S_obs 1.089
_refine_ls_R_factor_all 0.0804
_refine_ls_R_factor_obs 0.0491
_refine_ls_shift/esd_max 0.001
_refine_ls_shift/esd_mean 0.000
_refine_ls_structure_factor_coef Fsqd
_refine_ls_weighting_details 'w=1/[\s^2^(Fo^2^)+(0.0622P)^2^+0.0000P] where P=(Fo^2^+2Fc^2^)/3'
_refine_ls_weighting_scheme calc
_refine_ls_wR_factor_all 0.1303
_refine_ls_wR_factor_obs 0.1122
_reflns_number_observed 4038
_reflns_number_total 5742
_reflns_observed_criterion >2sigma(I)
_cod_data_source_file b008770j.txt
_cod_data_source_block VG0032
_cod_depositor_comments
;
The following automatic conversions were performed:

'_symmetry_cell_setting' value 'Monoclinic' changed to 'monoclinic'
according to
/usr/data/users/saulius/automatic-downloads/retrospective/RSC/lib/dictionaries/cif_core.dic
dictionary named 'cif_core.dic' version 2.4.2 from 2011-04-26.

Automatic conversion script
Id: cif_fix_values 2281 2013-09-26 08:29:07Z andrius 

The following automatic conversions were performed:

'_refine_ls_weighting_scheme' value 'calc
w=1/[\s^2^(Fo^2^)+(0.0622P)^2^+0.0000P] where P=(Fo^2^+2Fc^2^)/3' was
changed to 'calc'. New tag '_refine_ls_weighting_details' was
created. The value of the new tag was set to
'w=1/[\s^2^(Fo^2^)+(0.0622P)^2^+0.0000P] where P=(Fo^2^+2Fc^2^)/3'.

Automatic conversion script
Id: cif_fix_values 3143 2015-03-26 13:38:13Z robertas 
;
_cod_original_cell_volume 3263.1(6)
_cod_original_sg_symbol_H-M P2(1)/n
_cod_database_code 7114882

loop_
_symmetry_equiv_pos_as_xyz
'x, y, z'
'-x+1/2, y+1/2, -z+1/2'
'-x, -y, -z'
'x-1/2, -y-1/2, z-1/2'

loop_
_atom_site_aniso_label
_atom_site_aniso_U_11
_atom_site_aniso_U_22
_atom_site_aniso_U_33
_atom_site_aniso_U_23
_atom_site_aniso_U_13
_atom_site_aniso_U_12
Sn 0.0621(2) 0.0419(2) 0.0600(2) 0.0003(2) 0.02905(15) -0.0029(2)
O 0.097(3) 0.073(3) 0.064(2) 0.022(2) 0.022(2) 0.016(2)
C1 0.057(3) 0.046(3) 0.056(3) 0.004(2) 0.021(2) 0.006(2)
N1 0.062(3) 0.044(2) 0.053(2) 0.000(2) 0.025(2) 0.002(2)
C2 0.057(3) 0.049(2) 0.054(3) 0.010(2) 0.022(2) 0.008(2)
C3 0.047(3) 0.050(2) 0.044(2) 0.002(2) 0.015(2) -0.001(2)
N3 0.054(2) 0.043(2) 0.044(2) 0.000(2) 0.020(2) 0.005(2)
C4 0.102(5) 0.053(3) 0.082(4) 0.009(3) 0.043(4) 0.022(3)
C5 0.075(4) 0.075(4) 0.060(3) 0.018(3) 0.035(3) 0.016(3)
C6 0.105(5) 0.045(2) 0.066(4) 0.002(2) 0.045(4) 0.014(3)
C7 0.141(7) 0.058(3) 0.066(4) -0.009(3) 0.042(4) 0.007(4)
C8 0.198(12) 0.089(6) 0.071(5) -0.026(4) 0.047(6) 0.010(6)
C9 0.232(15) 0.111(7) 0.094(6) -0.016(5) 0.099(9) 0.019(8)
C10 0.177(10) 0.097(6) 0.121(7) 0.000(5) 0.111(8) 0.017(6)
C11 0.110(6) 0.069(4) 0.078(4) 0.006(3) 0.058(4) 0.011(4)
C12 0.120(7) 0.093(6) 0.082(5) -0.035(4) 0.015(5) -0.003(5)
C13 0.155(11) 0.155(10) 0.117(8) -0.029(7) -0.026(8) 0.013(9)
C14 0.126(10) 0.159(11) 0.193(13) 0.020(10) 0.034(9) -0.036(9)
C15 0.092(6) 0.121(7) 0.113(6) 0.004(5) 0.068(5) 0.013(5)
C16 0.107(8) 0.166(11) 0.169(10) 0.027(9) 0.065(8) 0.042(8)
C17 0.104(7) 0.122(8) 0.177(11) 0.000(7) 0.068(8) -0.004(6)
C18 0.047(3) 0.048(2) 0.052(3) 0.003(2) 0.020(2) 0.005(2)
C19 0.071(4) 0.051(3) 0.076(4) -0.005(3) 0.028(3) 0.011(3)
C20 0.088(5) 0.062(4) 0.101(5) -0.012(3) 0.041(4) 0.009(3)
C21 0.095(5) 0.064(4) 0.091(5) 0.011(3) 0.040(4) 0.036(4)
C22 0.065(4) 0.085(4) 0.071(4) 0.015(3) 0.026(3) 0.019(3)
C23 0.054(3) 0.055(3) 0.054(3) 0.010(2) 0.017(2) 0.009(2)
C24 0.077(5) 0.073(4) 0.103(5) -0.035(4) 0.028(4) -0.004(3)
C25 0.111(7) 0.162(9) 0.080(5) -0.039(6) 0.014(5) -0.002(7)
C26 0.107(7) 0.104(7) 0.178(10) -0.045(7) 0.053(7) -0.036(6)
C27 0.052(3) 0.074(4) 0.079(4) -0.010(3) 0.006(3) -0.002(3)
C28 0.144(10) 0.105(7) 0.134(8) 0.008(6) 0.028(7) -0.045(7)
C29 0.125(8) 0.121(7) 0.082(5) -0.017(5) -0.009(5) -0.015(6)
C30 0.171(11) 0.140(8) 0.099(6) 0.078(6) 0.049(7) 0.049(8)
C31 0.454(31) 0.231(18) 0.142(11) 0.068(11) 0.168(16) -0.001(19)
C32 0.211(15) 0.143(11) 0.313(20) 0.133(13) 0.127(14) 0.089(11)

loop_
_atom_site_label
_atom_site_type_symbol
_atom_site_fract_x
_atom_site_fract_y
_atom_site_fract_z
_atom_site_U_iso_or_equiv
_atom_site_thermal_displace_type
_atom_site_occupancy
_atom_site_calc_flag
_atom_site_refinement_flags
Sn Sn 0.92763(3) 0.84514(2) 0.57048(3) 0.05229(14) Uani 1 d .
O O 0.8035(4) 0.8593(3) 0.4600(3) 0.0781(13) Uani 1 d .
C1 C 0.9421(4) 0.6641(3) 0.6201(3) 0.0517(11) Uani 1 d .
N1 N 0.9365(4) 0.7144(2) 0.5529(3) 0.0509(10) Uani 1 d .
C2 C 0.9070(4) 0.6833(3) 0.6945(4) 0.0519(12) Uani 1 d .
H2A H 0.9287(4) 0.6482(3) 0.7431(4) 0.062 Uiso 1 calc R
C3 C 0.8448(4) 0.7469(3) 0.7062(3) 0.0466(11) Uani 1 d .
N3 N 0.8250(3) 0.8118(2) 0.6539(3) 0.0459(9) Uani 1 d .
C4 C 0.9847(6) 0.5798(3) 0.6188(5) 0.076(2) Uani 1 d .
H4A H 0.9300(6) 0.5416(3) 0.6180(5) 0.114 Uiso 1 d R
H4B H 1.0440(6) 0.5715(3) 0.6717(5) 0.114 Uiso 1 d R
H4C H 1.0072(6) 0.5728(3) 0.5659(5) 0.114 Uiso 1 d R
C5 C 0.7933(5) 0.7408(4) 0.7811(4) 0.066(2) Uani 1 d .
H5A H 0.8088(5) 0.6894(4) 0.8098(4) 0.100 Uiso 1 d R
H5B H 0.7178(5) 0.7469(4) 0.7562(4) 0.100 Uiso 1 d R
H5C H 0.8205(5) 0.7822(4) 0.8248(4) 0.100 Uiso 1 d R
C6 C 0.9625(6) 0.6878(3) 0.4737(4) 0.068(2) Uani 1 d .
C7 C 0.8791(8) 0.6642(4) 0.3981(5) 0.086(2) Uani 1 d .
C8 C 0.9051(10) 0.6399(5) 0.3212(6) 0.118(4) Uani 1 d .
H8A H 0.8516(10) 0.6232(5) 0.2704(6) 0.142 Uiso 1 calc R
C9 C 1.0102(12) 0.6404(6) 0.3198(7) 0.134(5) Uani 1 d .
H9A H 1.0265(12) 0.6230(6) 0.2686(7) 0.161 Uiso 1 calc R
C10 C 1.0880(10) 0.6659(5) 0.3919(7) 0.117(4) Uani 1 d .
H10A H 1.1572(10) 0.6670(5) 0.3888(7) 0.140 Uiso 1 calc R
C11 C 1.0687(7) 0.6910(4) 0.4722(5) 0.079(2) Uani 1 d .
C12 C 0.7653(8) 0.6640(5) 0.3974(5) 0.101(3) Uani 1 d .
H12A H 0.7586(8) 0.7045(5) 0.4411(5) 0.122 Uiso 1 calc R
C13 C 0.6859(9) 0.6869(7) 0.3055(7) 0.157(5) Uani 1 d .
H13A H 0.6150(9) 0.6856(7) 0.3100(7) 0.235 Uiso 1 calc R
H13B H 0.6918(9) 0.6495(7) 0.2602(7) 0.235 Uiso 1 calc R
H13C H 0.7015(9) 0.7400(7) 0.2891(7) 0.235 Uiso 1 calc R
C14 C 0.7342(9) 0.5847(7) 0.4287(9) 0.162(5) Uani 1 d .
H14A H 0.6611(9) 0.5866(7) 0.4275(9) 0.243 Uiso 1 calc R
H14B H 0.7779(9) 0.5742(7) 0.4892(9) 0.243 Uiso 1 calc R
H14C H 0.7437(9) 0.5428(7) 0.3895(9) 0.243 Uiso 1 calc R
C15 C 1.1588(7) 0.7190(6) 0.5512(6) 0.100(3) Uani 1 d .
H15A H 1.1301(7) 0.7295(6) 0.6014(6) 0.121 Uiso 1 calc R
C16 C 1.2476(8) 0.6553(7) 0.5830(8) 0.142(4) Uani 1 d .
H16A H 1.3030(8) 0.6759(7) 0.6333(8) 0.213 Uiso 1 calc R
H16B H 1.2761(8) 0.6429(7) 0.5345(8) 0.213 Uiso 1 calc R
H16C H 1.2188(8) 0.6075(7) 0.6010(8) 0.213 Uiso 1 calc R
C17 C 1.2054(8) 0.7983(6) 0.5283(8) 0.129(4) Uani 1 d .
H17A H 1.2627(8) 0.8153(6) 0.5793(8) 0.193 Uiso 1 calc R
H17B H 1.1511(8) 0.8387(6) 0.5139(8) 0.193 Uiso 1 calc R
H17C H 1.2313(8) 0.7902(6) 0.4774(8) 0.193 Uiso 1 calc R
C18 C 0.7454(4) 0.8694(3) 0.6575(3) 0.0479(11) Uani 1 d .
C19 C 0.7750(5) 0.9390(3) 0.7099(4) 0.0645(14) Uani 1 d .
C20 C 0.6970(6) 0.9965(4) 0.7043(5) 0.081(2) Uani 1 d .
H20A H 0.7149(6) 1.0433(4) 0.7379(5) 0.098 Uiso 1 calc R
C21 C 0.5944(6) 0.9862(4) 0.6507(5) 0.081(2) Uani 1 d .
H21A H 0.5441(6) 1.0260(4) 0.6475(5) 0.097 Uiso 1 calc R
C22 C 0.5662(5) 0.9164(4) 0.6013(4) 0.072(2) Uani 1 d .
H22A H 0.4963(5) 0.9095(4) 0.5659(4) 0.087 Uiso 1 calc R
C23 C 0.6401(4) 0.8562(3) 0.6034(3) 0.0543(12) Uani 1 d .
C24 C 0.8859(6) 0.9534(4) 0.7714(5) 0.084(2) Uani 1 d .
H24A H 0.9291(6) 0.9068(4) 0.7666(5) 0.101 Uiso 1 calc R
C25 C 0.8887(7) 0.9610(7) 0.8704(5) 0.121(3) Uani 1 d .
H25A H 0.9604(7) 0.9701(7) 0.9072(5) 0.181 Uiso 1 calc R
H25B H 0.8624(7) 0.9125(7) 0.8893(5) 0.181 Uiso 1 calc R
H25C H 0.8450(7) 1.0053(7) 0.8768(5) 0.181 Uiso 1 calc R
C26 C 0.9360(7) 1.0267(6) 0.7428(7) 0.128(4) Uani 1 d .
H26A H 1.0062(7) 1.0341(6) 0.7833(7) 0.191 Uiso 1 calc R
H26B H 0.8937(7) 1.0731(6) 0.7447(7) 0.191 Uiso 1 calc R
H26C H 0.9396(7) 1.0192(6) 0.6825(7) 0.191 Uiso 1 calc R
C27 C 0.6062(5) 0.7794(4) 0.5494(4) 0.071(2) Uani 1 d .
H27A H 0.6700(5) 0.7480(4) 0.5526(4) 0.085 Uiso 1 calc R
C28 C 0.5349(9) 0.7295(6) 0.5905(7) 0.131(4) Uani 1 d .
H28A H 0.5715(9) 0.7190(6) 0.6528(7) 0.197 Uiso 1 calc R
H28B H 0.5179(9) 0.6796(6) 0.5585(7) 0.197 Uiso 1 calc R
H28C H 0.4707(9) 0.7585(6) 0.5858(7) 0.197 Uiso 1 calc R
C29 C 0.5483(8) 0.7959(6) 0.4508(5) 0.118(3) Uani 1 d .
H29A H 0.5284(8) 0.7460(6) 0.4195(5) 0.177 Uiso 1 calc R
H29B H 0.5940(8) 0.8251(6) 0.4243(5) 0.177 Uiso 1 calc R
H29C H 0.4857(8) 0.8269(6) 0.4464(5) 0.177 Uiso 1 calc R
C30 C 0.7996(10) 0.9285(7) 0.4060(6) 0.135(4) Uani 1 d .
H30A H 0.8654(10) 0.9560(7) 0.4389(6) 0.162 Uiso 1 calc R
C31 C 0.8151(15) 0.9152(10) 0.3270(8) 0.258(10) Uani 1 d .
H31A H 0.8708(15) 0.8765(10) 0.3340(8) 0.388 Uiso 1 calc R
H31B H 0.8348(15) 0.9644(10) 0.3042(8) 0.388 Uiso 1 calc R
H31C H 0.7509(15) 0.8951(10) 0.2853(8) 0.388 Uiso 1 calc R
C32 C 0.7202(11) 0.9842(7) 0.4152(11) 0.212(8) Uani 1 d .
H32A H 0.7205(11) 0.9859(7) 0.4770(11) 0.318 Uiso 1 calc R
H32B H 0.6516(11) 0.9673(7) 0.3778(11) 0.318 Uiso 1 calc R
H32C H 0.7355(11) 1.0366(7) 0.3967(11) 0.318 Uiso 1 calc R

loop_
_atom_type_symbol
_atom_type_description
_atom_type_scat_dispersion_real
_atom_type_scat_dispersion_imag
_atom_type_scat_source
C C 0.0033 0.0016 'International Tables Vol C Tables 4.2.6.8 and 6.1.1.4'
H H 0.0000 0.0000 'International Tables Vol C Tables 4.2.6.8 and 6.1.1.4'
N N 0.0061 0.0033 'International Tables Vol C Tables 4.2.6.8 and 6.1.1.4'
O O 0.0106 0.0060 'International Tables Vol C Tables 4.2.6.8 and 6.1.1.4'
Sn Sn -0.6537 1.4246 'International Tables Vol C Tables 4.2.6.8 and 6.1.1.4'

loop_
_geom_angle_atom_site_label_1
_geom_angle_atom_site_label_2
_geom_angle_atom_site_label_3
_geom_angle
O Sn N1 94.1(2)
O Sn N3 92.5(2)
N1 Sn N3 83.57(15)
C30 O Sn 118.6(6)
N1 C1 C2 123.3(5)
N1 C1 C4 120.7(5)
C2 C1 C4 115.9(5)
C1 N1 C6 120.4(4)
C1 N1 Sn 121.5(3)
C6 N1 Sn 116.4(3)
C3 C2 C1 129.5(5)
N3 C3 C2 124.0(4)
N3 C3 C5 118.1(4)
C2 C3 C5 117.9(4)
C3 N3 C18 122.1(4)
C3 N3 Sn 121.3(3)
C18 N3 Sn 116.1(3)
C7 C6 C11 122.1(6)
C7 C6 N1 118.1(6)
C11 C6 N1 119.6(6)
C8 C7 C6 117.6(9)
C8 C7 C12 119.7(8)
C6 C7 C12 122.7(6)
C9 C8 C7 120.7(10)
C10 C9 C8 120.4(8)
C9 C10 C11 122.5(10)
C10 C11 C6 116.6(8)
C10 C11 C15 120.4(8)
C6 C11 C15 123.1(6)
C7 C12 C14 111.7(8)
C7 C12 C13 114.1(8)
C14 C12 C13 109.9(9)
C11 C15 C17 110.5(8)
C11 C15 C16 112.7(8)
C17 C15 C16 110.2(8)
C19 C18 C23 121.9(5)
C19 C18 N3 119.6(5)
C23 C18 N3 118.4(4)
C20 C19 C18 117.4(6)
C20 C19 C24 119.4(6)
C18 C19 C24 123.2(5)
C21 C20 C19 122.0(6)
C20 C21 C22 119.7(6)
C21 C22 C23 121.6(7)
C22 C23 C18 117.4(5)
C22 C23 C27 120.3(6)
C18 C23 C27 122.3(5)
C19 C24 C26 111.6(7)
C19 C24 C25 112.1(6)
C26 C24 C25 110.1(7)
C29 C27 C23 112.3(6)
C29 C27 C28 109.4(7)
C23 C27 C28 110.1(6)
C31 C30 O 115.1(11)
C31 C30 C32 121.3(12)
O C30 C32 111.4(9)

loop_
_geom_bond_atom_site_label_1
_geom_bond_atom_site_label_2
_geom_bond_distance
Sn O 2.000(5)
Sn N1 2.206(4)
Sn N3 2.208(4)
O C30 1.419(9)
C1 N1 1.323(6)
C1 C2 1.404(7)
C1 C4 1.518(7)
N1 C6 1.443(6)
C2 C3 1.387(7)
C3 N3 1.331(6)
C3 C5 1.517(6)
N3 C18 1.437(6)
C6 C7 1.403(11)
C6 C11 1.410(10)
C7 C8 1.397(10)
C7 C12 1.500(12)
C8 C9 1.40(2)
C9 C10 1.34(2)
C10 C11 1.408(9)
C11 C15 1.504(12)
C12 C14 1.508(13)
C12 C13 1.545(12)
C15 C17 1.545(12)
C15 C16 1.550(12)
C18 C19 1.404(7)
C18 C23 1.409(8)
C19 C20 1.391(8)
C19 C24 1.509(9)
C20 C21 1.371(10)
C21 C22 1.381(10)
C22 C23 1.394(8)
C23 C27 1.524(8)
C24 C26 1.518(11)
C24 C25 1.532(10)
C27 C29 1.517(9)
C27 C28 1.531(11)
C30 C31 1.321(14)
C30 C32 1.440(14)
